data_4085581
loop_
_publ_author_name
'Bola\~no, Tamara'
'Esteruelas, Miguel A.'
'Fern\'andez, Israel'
'O\~nate, Enrique'
'Palacios, Adri\'an'
'Tsai, Jui-Yi'
'Xia, Chuanjun'

_publ_section_title
;
 Osmium(II)--Bis(dihydrogen) Complexes ContainingCaryl,CNHC--Chelate
 Ligands: Preparation, Bonding Situation, and Acidity
;
_journal_issue 4
_journal_name_full Organometallics
_journal_page_first 778
_journal_paper_doi 10.1021/om501275c
_journal_volume 34
_journal_year 2015
_chemical_formula_sum 'C32 H56 N2 Os P2'
_chemical_formula_weight 720.93
_chemical_name_systematic
; 
 ? 
;
_space_group_IT_number 14
_symmetry_cell_setting monoclinic
_symmetry_space_group_name_Hall '-P 2ybc'
_symmetry_space_group_name_H-M 'P 1 21/c 1'
_atom_sites_solution_hydrogens geom
_atom_sites_solution_primary direct
_atom_sites_solution_secondary difmap
_audit_creation_method SHELXL-97
_cell_angle_alpha 90.00
_cell_angle_beta 99.266(3)
_cell_angle_gamma 90.00
_cell_formula_units_Z 4
_cell_length_a 9.4244(18)
_cell_length_b 18.294(4)
_cell_length_c 19.003(4)
_cell_measurement_reflns_used 9980
_cell_measurement_temperature 100(2)
_cell_measurement_theta_max 28
_cell_measurement_theta_min 2
_cell_volume 3233.6(12)
_computing_cell_refinement 'SAINT+ v. 7.56a (Bruker AXS, 2008)'
_computing_data_collection 'apex2 v. 7.0 (Bruker AXS, 2009)'
_computing_data_reduction 'SAINT+ v. 7.56a (Bruker AXS, 2008)'
_computing_molecular_graphics 'XP, SHELXTL v. 6.14 (Bruker, 2000)'
_computing_publication_material 'XCIF, SHELXTL v. 6.14 (Bruker, 2000)'
_computing_structure_refinement 'SHELXL-97 (Sheldrick, 1997)'
_computing_structure_solution 'SHELXS-97 (Sheldrick, 1990)'
_diffrn_ambient_temperature 100(2)
_diffrn_detector_area_resol_mean 8.26
_diffrn_measured_fraction_theta_full 0.998
_diffrn_measured_fraction_theta_max 0.922
_diffrn_measurement_device_type 'Bruker APEX DUO system'
_diffrn_measurement_method '\w rotations with narrow frames'
_diffrn_radiation_monochromator graphite
_diffrn_radiation_source 'fine-focus sealed tube'
_diffrn_radiation_type MoK\a
_diffrn_radiation_wavelength 0.71073
_diffrn_reflns_av_R_equivalents 0.0237
_diffrn_reflns_av_sigmaI/netI 0.0281
_diffrn_reflns_limit_h_max 10
_diffrn_reflns_limit_h_min -12
_diffrn_reflns_limit_k_max 24
_diffrn_reflns_limit_k_min -24
_diffrn_reflns_limit_l_max 24
_diffrn_reflns_limit_l_min -24
_diffrn_reflns_number 21934
_diffrn_reflns_theta_full 27.50
_diffrn_reflns_theta_max 28.87
_diffrn_reflns_theta_min 1.55
_diffrn_standards_decay_% 0
_exptl_absorpt_coefficient_mu 4.065
_exptl_absorpt_correction_T_max 0.862
_exptl_absorpt_correction_T_min 0.694
_exptl_absorpt_correction_type multi-scan
_exptl_absorpt_process_details
;
Absorption correction performed with SADABS program. This is based on the
method of Blessing: Blessing, R. H., Acta Crystallogr., Sect. A 1995, 51, 33.

SADABS: Area-Detector Absorption Correction. Bruker-AXS 
within SAINT+ package, v. 6.1 (2000).
;
_exptl_crystal_colour colourless
_exptl_crystal_density_diffrn 1.481
_exptl_crystal_density_method 'not measured'
_exptl_crystal_description 'irregular block'
_exptl_crystal_F_000 1472
_exptl_crystal_size_max 0.25
_exptl_crystal_size_mid 0.18
_exptl_crystal_size_min 0.11
_refine_diff_density_max 1.388
_refine_diff_density_min -0.721
_refine_diff_density_rms 0.091
_refine_ls_extinction_method none
_refine_ls_goodness_of_fit_ref 1.040
_refine_ls_hydrogen_treatment mixed
_refine_ls_matrix_type full
_refine_ls_number_parameters 352
_refine_ls_number_reflns 7819
_refine_ls_number_restraints 3
_refine_ls_restrained_S_all 1.040
_refine_ls_R_factor_all 0.0291
_refine_ls_R_factor_gt 0.0221
_refine_ls_shift/su_max 0.005
_refine_ls_shift/su_mean 0.000
_refine_ls_structure_factor_coef Fsqd
_refine_ls_weighting_details 'calc w=1/[\s^2^(Fo^2^)+(0.0248P)^2^+0.8750P] where P=(Fo^2^+2Fc^2^)/3'
_refine_ls_weighting_scheme calc
_refine_ls_wR_factor_gt 0.0499
_refine_ls_wR_factor_ref 0.0522
_reflns_number_gt 6759
_reflns_number_total 7819
_reflns_threshold_expression >2sigma(I)
_cod_data_source_file om501275c_si_001.cif
_cod_data_source_block 2-enriquen38
_cod_original_cell_volume 3233.6(11)
_cod_original_sg_symbol_H-M P21/c
_cod_database_code 4085581
_shelx_f_squared_multiplier 1.000

loop_
_symmetry_equiv_pos_as_xyz
'x, y, z'
'-x, y+1/2, -z+1/2'
'-x, -y, -z'
'x, -y-1/2, z-1/2'

loop_
_atom_site_label
_atom_site_type_symbol
_atom_site_fract_x
_atom_site_fract_y
_atom_site_fract_z
_atom_site_U_iso_or_equiv
_atom_site_adp_type
_atom_site_occupancy
_atom_site_symmetry_multiplicity
_atom_site_calc_flag
_atom_site_refinement_flags
_atom_site_disorder_assembly
_atom_site_disorder_group
Os Os 0.238112(9) 0.244364(4) 0.348327(5) 0.01416(4) Uani 1 1 d D A .
H01 H 0.3947(15) 0.2485(11) 0.3934(13) 0.017 Uiso 1 1 d D . .
H02 H 0.251(3) 0.2231(14) 0.4303(6) 0.017 Uiso 1 1 d D . .
H03 H 0.0885(15) 0.2269(14) 0.3718(13) 0.017 Uiso 1 1 d D . .
P1 P 0.29295(7) 0.12078(3) 0.33450(3) 0.01523(12) Uani 1 1 d . . .
P2 P 0.21602(7) 0.36352(3) 0.39203(3) 0.01837(13) Uani 1 1 d . . .
N1 N -0.0482(2) 0.22987(11) 0.23266(11) 0.0171(4) Uani 1 1 d . A .
N2 N 0.1388(2) 0.27603(11) 0.19404(10) 0.0167(4) Uani 1 1 d . A .
C1 C 0.0929(3) 0.24896(11) 0.25441(13) 0.0156(5) Uani 1 1 d . . .
C2 C -0.1403(3) 0.19101(14) 0.27413(14) 0.0220(5) Uani 1 1 d . . .
H2A H -0.1566 0.1412 0.2556 0.033 Uiso 1 1 calc R A .
H2B H -0.2325 0.2165 0.2708 0.033 Uiso 1 1 calc R . .
H2C H -0.0940 0.1890 0.3241 0.033 Uiso 1 1 calc R . .
C3 C -0.0910(3) 0.24602(12) 0.16048(14) 0.0195(5) Uani 1 1 d . . .
C4 C 0.0277(3) 0.27635(14) 0.13566(13) 0.0196(5) Uani 1 1 d . A .
C5 C 0.2869(2) 0.29585(12) 0.20198(12) 0.0155(5) Uani 1 1 d . . .
C6 C 0.3618(2) 0.28368(12) 0.27108(12) 0.0162(5) Uani 1 1 d . A .
C7 C 0.5083(3) 0.30259(12) 0.28004(13) 0.0182(5) Uani 1 1 d . . .
H7 H 0.5656 0.2952 0.3254 0.022 Uiso 1 1 calc R A .
C8 C 0.5727(3) 0.33162(13) 0.22551(13) 0.0211(5) Uani 1 1 d . A .
H8 H 0.6722 0.3433 0.2342 0.025 Uiso 1 1 calc R . .
C9 C 0.4934(3) 0.34376(14) 0.15859(14) 0.0227(5) Uani 1 1 d . . .
H9 H 0.5375 0.3641 0.1215 0.027 Uiso 1 1 calc R A .
C10 C 0.3484(3) 0.32568(13) 0.14650(13) 0.0210(5) Uani 1 1 d . A .
H10 H 0.2919 0.3335 0.1010 0.025 Uiso 1 1 calc R . .
C11 C -0.2229(3) 0.23661(14) 0.11751(15) 0.0252(6) Uani 1 1 d . A .
H11 H -0.3016 0.2146 0.1351 0.030 Uiso 1 1 calc R . .
C12 C -0.2351(3) 0.26085(17) 0.04727(16) 0.0368(7) Uani 1 1 d . . .
H12 H -0.3239 0.2557 0.0160 0.044 Uiso 1 1 calc R A .
C13 C -0.1187(3) 0.2925(2) 0.02260(16) 0.0445(9) Uani 1 1 d . A .
H13 H -0.1307 0.3093 -0.0253 0.053 Uiso 1 1 calc R . .
C14 C 0.0148(3) 0.30056(18) 0.06517(14) 0.0339(7) Uani 1 1 d . . .
H14 H 0.0938 0.3216 0.0471 0.041 Uiso 1 1 calc R A .
C15 C 0.4621(3) 0.08847(13) 0.38958(13) 0.0217(5) Uani 1 1 d . . .
H15 H 0.4748 0.0358 0.3779 0.026 Uiso 1 1 calc R . .
C16 C 0.4609(3) 0.09381(15) 0.46993(14) 0.0295(6) Uani 1 1 d . . .
H16A H 0.5565 0.0817 0.4959 0.044 Uiso 1 1 calc R . .
H16B H 0.3901 0.0595 0.4834 0.044 Uiso 1 1 calc R . .
H16C H 0.4354 0.1437 0.4820 0.044 Uiso 1 1 calc R . .
C17 C 0.5930(3) 0.13050(15) 0.37174(16) 0.0302(6) Uani 1 1 d . . .
H17A H 0.5934 0.1800 0.3914 0.045 Uiso 1 1 calc R . .
H17B H 0.5876 0.1332 0.3199 0.045 Uiso 1 1 calc R . .
H17C H 0.6813 0.1051 0.3926 0.045 Uiso 1 1 calc R . .
C18 C 0.1535(3) 0.05295(13) 0.35293(13) 0.0185(5) Uani 1 1 d . . .
H18 H 0.0723 0.0581 0.3123 0.022 Uiso 1 1 calc R . .
C19 C 0.0883(3) 0.06808(15) 0.41991(14) 0.0282(6) Uani 1 1 d . . .
H19A H -0.0009 0.0401 0.4181 0.042 Uiso 1 1 calc R . .
H19B H 0.0673 0.1204 0.4226 0.042 Uiso 1 1 calc R . .
H19C H 0.1565 0.0535 0.4621 0.042 Uiso 1 1 calc R . .
C20 C 0.1989(3) -0.02757(14) 0.35242(15) 0.0259(6) Uani 1 1 d . . .
H20A H 0.2759 -0.0368 0.3926 0.039 Uiso 1 1 calc R . .
H20B H 0.2336 -0.0385 0.3076 0.039 Uiso 1 1 calc R . .
H20C H 0.1163 -0.0588 0.3567 0.039 Uiso 1 1 calc R . .
C21 C 0.3228(3) 0.09646(13) 0.24183(12) 0.0204(5) Uani 1 1 d . . .
H21 H 0.3691 0.1405 0.2241 0.024 Uiso 1 1 calc R . .
C22 C 0.1815(3) 0.08632(14) 0.19046(14) 0.0268(6) Uani 1 1 d . . .
H22A H 0.2001 0.0886 0.1412 0.040 Uiso 1 1 calc R . .
H22B H 0.1142 0.1252 0.1983 0.040 Uiso 1 1 calc R . .
H22C H 0.1398 0.0387 0.1990 0.040 Uiso 1 1 calc R . .
C23 C 0.4227(3) 0.03215(15) 0.23149(15) 0.0310(6) Uani 1 1 d . . .
H23A H 0.3768 -0.0139 0.2416 0.046 Uiso 1 1 calc R . .
H23B H 0.5138 0.0376 0.2641 0.046 Uiso 1 1 calc R . .
H23C H 0.4412 0.0318 0.1822 0.046 Uiso 1 1 calc R . .
C24 C 0.2505(3) 0.44159(13) 0.33266(13) 0.0252(6) Uani 1 1 d . A .
H24 H 0.3448 0.4310 0.3171 0.030 Uiso 1 1 calc R . .
C25 C 0.1401(3) 0.44623(15) 0.26491(15) 0.0363(7) Uani 1 1 d . . .
H25A H 0.0512 0.4679 0.2759 0.054 Uiso 1 1 calc R A .
H25B H 0.1202 0.3971 0.2453 0.054 Uiso 1 1 calc R . .
H25C H 0.1780 0.4768 0.2298 0.054 Uiso 1 1 calc R . .
C26 C 0.2655(3) 0.51745(14) 0.36771(16) 0.0350(7) Uani 1 1 d . . .
H26A H 0.2920 0.5532 0.3337 0.052 Uiso 1 1 calc R A .
H26B H 0.3403 0.5159 0.4100 0.052 Uiso 1 1 calc R . .
H26C H 0.1738 0.5316 0.3818 0.052 Uiso 1 1 calc R . .
C27A C 0.0392(5) 0.3972(3) 0.4111(3) 0.0227(8) Uiso 0.540(4) 1 d P A 1
H27A H 0.0328 0.4515 0.4053 0.027 Uiso 0.540(4) 1 calc PR A 1
C28A C -0.0883(8) 0.3630(4) 0.3734(3) 0.0309(6) Uiso 0.540(4) 1 d P A 1
H28A H -0.0647 0.3138 0.3584 0.046 Uiso 0.540(4) 1 calc PR A 1
H28B H -0.1261 0.3922 0.3314 0.046 Uiso 0.540(4) 1 calc PR A 1
H28C H -0.1609 0.3596 0.4048 0.046 Uiso 0.540(4) 1 calc PR A 1
C29A C 0.0082(6) 0.3750(3) 0.4850(3) 0.0309(6) Uiso 0.540(4) 1 d P A 1
H29A H -0.0901 0.3892 0.4897 0.046 Uiso 0.540(4) 1 calc PR A 1
H29B H 0.0763 0.3996 0.5219 0.046 Uiso 0.540(4) 1 calc PR A 1
H29C H 0.0186 0.3219 0.4908 0.046 Uiso 0.540(4) 1 calc PR A 1
C27B C 0.0447(6) 0.3719(4) 0.4313(3) 0.0227(8) Uiso 0.460(4) 1 d P A 2
H27B H 0.0327 0.3268 0.4596 0.027 Uiso 0.460(4) 1 calc PR A 2
C28B C 0.0288(7) 0.4386(3) 0.4772(3) 0.0309(6) Uiso 0.460(4) 1 d P A 2
H28D H 0.0128 0.4821 0.4469 0.046 Uiso 0.460(4) 1 calc PR A 2
H28E H 0.1166 0.4450 0.5121 0.046 Uiso 0.460(4) 1 calc PR A 2
H28F H -0.0533 0.4316 0.5023 0.046 Uiso 0.460(4) 1 calc PR A 2
C29B C -0.0883(9) 0.3727(4) 0.3550(4) 0.0309(6) Uiso 0.460(4) 1 d P A 2
H29D H -0.1643 0.4073 0.3620 0.046 Uiso 0.460(4) 1 calc PR A 2
H29E H -0.1294 0.3236 0.3468 0.046 Uiso 0.460(4) 1 calc PR A 2
H29F H -0.0454 0.3877 0.3135 0.046 Uiso 0.460(4) 1 calc PR A 2
C30 C 0.3494(3) 0.38564(14) 0.47316(13) 0.0246(6) Uani 1 1 d . A .
H30 H 0.3216 0.4339 0.4915 0.030 Uiso 1 1 calc R . .
C31 C 0.5012(3) 0.39343(17) 0.45579(16) 0.0346(7) Uani 1 1 d . . .
H31A H 0.5689 0.4017 0.4999 0.052 Uiso 1 1 calc R A .
H31B H 0.5045 0.4350 0.4235 0.052 Uiso 1 1 calc R . .
H31C H 0.5277 0.3486 0.4328 0.052 Uiso 1 1 calc R . .
C32 C 0.3519(3) 0.32953(15) 0.53390(14) 0.0303(6) Uani 1 1 d . . .
H32A H 0.3931 0.2835 0.5203 0.046 Uiso 1 1 calc R A .
H32B H 0.2536 0.3210 0.5427 0.046 Uiso 1 1 calc R . .
H32C H 0.4106 0.3485 0.5773 0.046 Uiso 1 1 calc R . .

loop_
_atom_site_aniso_label
_atom_site_aniso_U_11
_atom_site_aniso_U_22
_atom_site_aniso_U_33
_atom_site_aniso_U_23
_atom_site_aniso_U_13
_atom_site_aniso_U_12
Os 0.01533(5) 0.01492(5) 0.01233(5) -0.00096(3) 0.00254(3) -0.00051(3)
P1 0.0167(3) 0.0158(3) 0.0136(3) -0.0007(2) 0.0034(2) -0.0003(2)
P2 0.0204(3) 0.0178(3) 0.0166(3) -0.0039(2) 0.0020(3) 0.0012(2)
N1 0.0149(10) 0.0200(10) 0.0167(10) 0.0015(8) 0.0037(8) -0.0001(8)
N2 0.0147(10) 0.0201(10) 0.0153(10) -0.0004(8) 0.0022(8) 0.0002(8)
C1 0.0149(11) 0.0154(11) 0.0172(11) -0.0013(8) 0.0044(9) -0.0003(8)
C2 0.0169(12) 0.0251(13) 0.0245(13) 0.0013(10) 0.0048(10) -0.0041(10)
C3 0.0166(12) 0.0230(13) 0.0183(12) -0.0014(9) 0.0011(10) 0.0016(9)
C4 0.0160(12) 0.0253(12) 0.0167(12) 0.0009(10) 0.0002(10) 0.0012(10)
C5 0.0146(11) 0.0148(11) 0.0177(11) -0.0021(9) 0.0039(9) -0.0008(9)
C6 0.0190(12) 0.0126(10) 0.0178(11) -0.0004(9) 0.0052(10) 0.0000(9)
C7 0.0184(12) 0.0175(11) 0.0181(12) -0.0010(9) 0.0008(10) -0.0004(9)
C8 0.0163(12) 0.0199(12) 0.0273(13) 0.0002(10) 0.0037(11) -0.0038(9)
C9 0.0221(13) 0.0254(13) 0.0224(13) 0.0030(10) 0.0088(11) -0.0034(10)
C10 0.0212(13) 0.0247(13) 0.0175(12) 0.0019(10) 0.0042(10) -0.0022(10)
C11 0.0183(12) 0.0326(14) 0.0244(13) -0.0008(11) 0.0028(11) 0.0002(10)
C12 0.0199(14) 0.060(2) 0.0268(15) 0.0063(13) -0.0054(12) -0.0017(13)
C13 0.0255(16) 0.084(3) 0.0212(15) 0.0180(15) -0.0051(13) -0.0062(16)
C14 0.0206(14) 0.059(2) 0.0211(14) 0.0122(13) 0.0020(11) -0.0027(13)
C15 0.0200(13) 0.0186(12) 0.0254(13) 0.0002(10) 0.0004(11) 0.0029(9)
C16 0.0317(15) 0.0293(15) 0.0236(14) 0.0025(11) -0.0066(12) 0.0020(11)
C17 0.0186(13) 0.0333(15) 0.0374(16) 0.0014(12) 0.0009(12) -0.0013(11)
C18 0.0178(12) 0.0185(12) 0.0200(12) 0.0006(9) 0.0054(10) -0.0011(9)
C19 0.0341(16) 0.0259(14) 0.0279(14) 0.0027(11) 0.0145(12) -0.0040(11)
C20 0.0289(14) 0.0198(13) 0.0292(15) 0.0002(10) 0.0052(12) -0.0026(10)
C21 0.0271(14) 0.0196(12) 0.0161(12) -0.0034(9) 0.0088(10) 0.0000(10)
C22 0.0364(16) 0.0247(13) 0.0184(13) -0.0033(10) 0.0019(12) 0.0029(11)
C23 0.0354(16) 0.0318(15) 0.0288(15) -0.0049(11) 0.0142(13) 0.0059(12)
C24 0.0360(16) 0.0168(12) 0.0226(13) -0.0003(10) 0.0040(12) 0.0050(10)
C25 0.0519(19) 0.0263(15) 0.0256(15) -0.0012(11) -0.0090(14) 0.0160(13)
C26 0.0513(19) 0.0182(13) 0.0342(16) -0.0005(11) 0.0032(15) -0.0009(12)
C30 0.0321(15) 0.0211(13) 0.0181(12) -0.0063(10) -0.0043(11) -0.0014(11)
C31 0.0296(16) 0.0389(17) 0.0311(16) -0.0013(12) -0.0082(13) -0.0089(12)
C32 0.0367(16) 0.0314(15) 0.0195(13) -0.0029(11) -0.0056(12) 0.0062(12)

loop_
_atom_type_symbol
_atom_type_description
_atom_type_scat_dispersion_real
_atom_type_scat_dispersion_imag
_atom_type_scat_source
C C 0.0033 0.0016 'International Tables Vol C Tables 4.2.6.8 and 6.1.1.4'
H H 0.0000 0.0000 'International Tables Vol C Tables 4.2.6.8 and 6.1.1.4'
N N 0.0061 0.0033 'International Tables Vol C Tables 4.2.6.8 and 6.1.1.4'
P P 0.1023 0.0942 'International Tables Vol C Tables 4.2.6.8 and 6.1.1.4'
Os Os -1.2165 7.6030 'International Tables Vol C Tables 4.2.6.8 and 6.1.1.4'

loop_
_geom_angle_atom_site_label_1
_geom_angle_atom_site_label_2
_geom_angle_atom_site_label_3
_geom_angle
C1 Os C6 75.67(9)
C1 Os P1 93.99(6)
C6 Os P1 95.34(6)
C1 Os P2 100.54(6)
C6 Os P2 91.13(6)
P1 Os P2 165.17(2)
C1 Os H01 153.3(10)
C6 Os H01 78.0(10)
P1 Os H01 84.5(8)
P2 Os H01 83.8(8)
C1 Os H02 142.1(9)
C6 Os H02 142.3(9)
P1 Os H02 83.8(9)
P2 Os H02 83.0(9)
H01 Os H02 64.4(13)
C1 Os H03 75.8(9)
C6 Os H03 150.6(9)
P1 Os H03 93.4(9)
P2 Os H03 87.4(9)
H01 Os H03 130.9(14)
H02 Os H03 66.6(12)
C15 P1 C18 104.31(11)
C15 P1 C21 102.01(11)
C18 P1 C21 103.46(11)
C15 P1 Os 115.38(8)
C18 P1 Os 116.25(8)
C21 P1 Os 113.71(8)
C27A P2 C30 105.73(18)
C27A P2 C24 96.4(2)
C30 P2 C24 99.92(12)
C27A P2 C27B 18.31(19)
C30 P2 C27B 99.2(2)
C24 P2 C27B 114.6(2)
C27A P2 Os 120.43(16)
C30 P2 Os 113.92(8)
C24 P2 Os 117.25(8)
C27B P2 Os 110.10(19)
C1 N1 C3 110.7(2)
C1 N1 C2 126.7(2)
C3 N1 C2 122.3(2)
C1 N2 C4 111.43(19)
C1 N2 C5 115.83(19)
C4 N2 C5 132.7(2)
N1 C1 N2 105.0(2)
N1 C1 Os 136.38(18)
N2 C1 Os 118.58(16)
N1 C2 H2A 109.5
N1 C2 H2B 109.5
H2A C2 H2B 109.5
N1 C2 H2C 109.5
H2A C2 H2C 109.5
H2B C2 H2C 109.5
C11 C3 N1 130.0(2)
C11 C3 C4 122.8(2)
N1 C3 C4 107.2(2)
C14 C4 C3 119.9(2)
C14 C4 N2 134.5(2)
C3 C4 N2 105.6(2)
C10 C5 C6 124.2(2)
C10 C5 N2 122.6(2)
C6 C5 N2 113.2(2)
C5 C6 C7 114.2(2)
C5 C6 Os 116.58(16)
C7 C6 Os 129.18(17)
C8 C7 C6 122.8(2)
C8 C7 H7 118.6
C6 C7 H7 118.6
C9 C8 C7 120.7(2)
C9 C8 H8 119.7
C7 C8 H8 119.7
C8 C9 C10 119.0(2)
C8 C9 H9 120.5
C10 C9 H9 120.5
C9 C10 C5 119.1(2)
C9 C10 H10 120.5
C5 C10 H10 120.5
C3 C11 C12 117.0(3)
C3 C11 H11 121.5
C12 C11 H11 121.5
C13 C12 C11 120.6(3)
C13 C12 H12 119.7
C11 C12 H12 119.7
C12 C13 C14 122.6(3)
C12 C13 H13 118.7
C14 C13 H13 118.7
C13 C14 C4 117.1(3)
C13 C14 H14 121.5
C4 C14 H14 121.5
C16 C15 C17 108.8(2)
C16 C15 P1 113.48(18)
C17 C15 P1 111.28(18)
C16 C15 H15 107.7
C17 C15 H15 107.7
P1 C15 H15 107.7
C15 C16 H16A 109.5
C15 C16 H16B 109.5
H16A C16 H16B 109.5
C15 C16 H16C 109.5
H16A C16 H16C 109.5
H16B C16 H16C 109.5
C15 C17 H17A 109.5
C15 C17 H17B 109.5
H17A C17 H17B 109.5
C15 C17 H17C 109.5
H17A C17 H17C 109.5
H17B C17 H17C 109.5
C19 C18 C20 109.3(2)
C19 C18 P1 115.04(17)
C20 C18 P1 115.35(17)
C19 C18 H18 105.4
C20 C18 H18 105.4
P1 C18 H18 105.4
C18 C19 H19A 109.5
C18 C19 H19B 109.5
H19A C19 H19B 109.5
C18 C19 H19C 109.5
H19A C19 H19C 109.5
H19B C19 H19C 109.5
C18 C20 H20A 109.5
C18 C20 H20B 109.5
H20A C20 H20B 109.5
C18 C20 H20C 109.5
H20A C20 H20C 109.5
H20B C20 H20C 109.5
C22 C21 C23 108.3(2)
C22 C21 P1 112.32(17)
C23 C21 P1 119.16(18)
C22 C21 H21 105.3
C23 C21 H21 105.3
P1 C21 H21 105.3
C21 C22 H22A 109.5
C21 C22 H22B 109.5
H22A C22 H22B 109.5
C21 C22 H22C 109.5
H22A C22 H22C 109.5
H22B C22 H22C 109.5
C21 C23 H23A 109.5
C21 C23 H23B 109.5
H23A C23 H23B 109.5
C21 C23 H23C 109.5
H23A C23 H23C 109.5
H23B C23 H23C 109.5
C25 C24 C26 108.6(2)
C25 C24 P2 112.92(19)
C26 C24 P2 116.02(19)
C25 C24 H24 106.2
C26 C24 H24 106.2
P2 C24 H24 106.2
C24 C25 H25A 109.5
C24 C25 H25B 109.5
H25A C25 H25B 109.5
C24 C25 H25C 109.5
H25A C25 H25C 109.5
H25B C25 H25C 109.5
C24 C26 H26A 109.5
C24 C26 H26B 109.5
H26A C26 H26B 109.5
C24 C26 H26C 109.5
H26A C26 H26C 109.5
H26B C26 H26C 109.5
C28A C27A C29A 94.2(4)
C28A C27A P2 117.4(4)
C29A C27A P2 113.5(4)
C28A C27A H27A 110.3
C29A C27A H27A 110.3
P2 C27A H27A 110.3
C28B C27B C29B 110.0(5)
C28B C27B P2 117.4(4)
C29B C27B P2 102.5(4)
C28B C27B H27B 108.8
C29B C27B H27B 108.8
P2 C27B H27B 108.8
C27B C28B H28D 109.5
C27B C28B H28E 109.5
H28D C28B H28E 109.5
C27B C28B H28F 109.5
H28D C28B H28F 109.5
H28E C28B H28F 109.5
C27B C29B H29D 109.5
C27B C29B H29E 109.5
H29D C29B H29E 109.5
C27B C29B H29F 109.5
H29D C29B H29F 109.5
H29E C29B H29F 109.5
C31 C30 C32 108.8(2)
C31 C30 P2 111.78(18)
C32 C30 P2 113.62(18)
C31 C30 H30 107.5
C32 C30 H30 107.5
P2 C30 H30 107.5
C30 C31 H31A 109.5
C30 C31 H31B 109.5
H31A C31 H31B 109.5
C30 C31 H31C 109.5
H31A C31 H31C 109.5
H31B C31 H31C 109.5
C30 C32 H32A 109.5
C30 C32 H32B 109.5
H32A C32 H32B 109.5
C30 C32 H32C 109.5
H32A C32 H32C 109.5
H32B C32 H32C 109.5

loop_
_geom_bond_atom_site_label_1
_geom_bond_atom_site_label_2
_geom_bond_distance
Os C1 2.069(2)
Os C6 2.140(2)
Os P1 2.3434(7)
Os P2 2.3539(7)
Os H01 1.584(10)
Os H02 1.591(10)
Os H03 1.578(10)
P1 C15 1.857(3)
P1 C18 1.881(2)
P1 C21 1.881(2)
P2 C27A 1.866(5)
P2 C30 1.870(3)
P2 C24 1.880(3)
P2 C27B 1.890(6)
N1 C1 1.372(3)
N1 C3 1.398(3)
N1 C2 1.449(3)
N2 C1 1.382(3)
N2 C4 1.398(3)
N2 C5 1.426(3)
C2 H2A 0.9800
C2 H2B 0.9800
C2 H2C 0.9800
C3 C11 1.384(4)
C3 C4 1.397(3)
C4 C14 1.398(3)
C5 C10 1.394(3)
C5 C6 1.405(3)
C6 C7 1.407(3)
C7 C8 1.388(3)
C7 H7 0.9500
C8 C9 1.385(3)
C8 H8 0.9500
C9 C10 1.388(3)
C9 H9 0.9500
C10 H10 0.9500
C11 C12 1.393(4)
C11 H11 0.9500
C12 C13 1.388(4)
C12 H12 0.9500
C13 C14 1.390(4)
C13 H13 0.9500
C14 H14 0.9500
C15 C16 1.532(4)
C15 C17 1.537(4)
C15 H15 1.0000
C16 H16A 0.9800
C16 H16B 0.9800
C16 H16C 0.9800
C17 H17A 0.9800
C17 H17B 0.9800
C17 H17C 0.9800
C18 C19 1.525(3)
C18 C20 1.535(3)
C18 H18 1.0000
C19 H19A 0.9800
C19 H19B 0.9800
C19 H19C 0.9800
C20 H20A 0.9800
C20 H20B 0.9800
C20 H20C 0.9800
C21 C22 1.530(4)
C21 C23 1.539(3)
C21 H21 1.0000
C22 H22A 0.9800
C22 H22B 0.9800
C22 H22C 0.9800
C23 H23A 0.9800
C23 H23B 0.9800
C23 H23C 0.9800
C24 C25 1.522(4)
C24 C26 1.536(4)
C24 H24 1.0000
C25 H25A 0.9800
C25 H25B 0.9800
C25 H25C 0.9800
C26 H26A 0.9800
C26 H26B 0.9800
C26 H26C 0.9800
C27A C28A 1.439(8)
C27A C29A 1.535(7)
C27A H27A 1.0000
C28A H28A 0.9800
C28A H28B 0.9800
C28A H28C 0.9800
C29A H29A 0.9800
C29A H29B 0.9800
C29A H29C 0.9800
C27B C28B 1.522(8)
C27B C29B 1.758(10)
C27B H27B 1.0000
C28B H28D 0.9800
C28B H28E 0.9800
C28B H28F 0.9800
C29B H29D 0.9800
C29B H29E 0.9800
C29B H29F 0.9800
C30 C31 1.526(4)
C30 C32 1.542(4)
C30 H30 1.0000
C31 H31A 0.9800
C31 H31B 0.9800
C31 H31C 0.9800
C32 H32A 0.9800
C32 H32B 0.9800
C32 H32C 0.9800
